data_1558629
loop_
_publ_author_name
'Hall, Amy V.'
'Yufit, Dimitrii S.'
'Apperley, D. C.'
'Senak, Larry'
'Musa, Osama'
'Hood, David K.'
'Steed, Jonathan W.'

_publ_section_title
;
 The Crystal Engineering of Radiation-Sensitive Diacetylene Cocrystals and
 Salts
;
_journal_name_full 'Chemical Science'
_journal_paper_doi 10.1039/D0SC02540B
_journal_year 2020
_chemical_formula_moiety '2(C25 H41.5 O2), C4 H12 N'
_chemical_formula_sum 'C54 H95 N O4'
_chemical_formula_weight 822.30
_space_group_crystal_system monoclinic
_space_group_IT_number 13
_space_group_name_Hall '-P 2yac'
_space_group_name_H-M_alt 'P 1 2/n 1'
_atom_sites_solution_hydrogens mixed
_atom_sites_solution_primary dual
_audit_creation_date 2019-12-03
_audit_creation_method
;
Olex2 1.3-beta
(compiled Nov 21 2019 18:26:39 for OlexSys, GUI svn.r6003)
;
_audit_update_record
;
2020-05-04 deposited with the CCDC.	2020-07-20 downloaded from the CCDC.
;
_cell_angle_alpha 90
_cell_angle_beta 92.590(2)
_cell_angle_gamma 90
_cell_formula_units_Z 2
_cell_length_a 9.5968(6)
_cell_length_b 4.6441(3)
_cell_length_c 57.520(4)
_cell_measurement_reflns_used 9937
_cell_measurement_temperature 120.0
_cell_measurement_theta_max 28.93
_cell_measurement_theta_min 2.17
_cell_volume 2561.0(3)
_computing_cell_refinement 'SAINT V8.38A (Bruker, 2018)'
_computing_data_collection 'APEX3 v.2017.3_0 (Bruker AXS, 2017)'
_computing_data_reduction 'SAINT V8.38A (Bruker, 2018)'
_computing_molecular_graphics 'Olex2 1.3-beta (Dolomanov et al., 2009)'
_computing_publication_material 'Olex2 1.3-beta (Dolomanov et al., 2009)'
_computing_structure_refinement 'SHELXL 2017/1 (Sheldrick, 2015)'
_computing_structure_solution 'SHELXT 2014/5 (Sheldrick, 2014)'
_diffrn_ambient_temperature 120.0
_diffrn_detector 'Bruker PHOTON 100 CMOS'
_diffrn_detector_area_resol_mean 10.4
_diffrn_detector_type 'CMOS sensor'
_diffrn_measured_fraction_theta_full 0.998
_diffrn_measured_fraction_theta_max 0.982
_diffrn_measurement_device '3-circle diffractometer'
_diffrn_measurement_device_type D8Venture
_diffrn_measurement_method '\f and \w scans'
_diffrn_radiation_monochromator 'focusing mirrors'
_diffrn_radiation_probe x-ray
_diffrn_radiation_type 'Mo K\a'
_diffrn_radiation_wavelength 0.71073
_diffrn_reflns_av_R_equivalents 0.0502
_diffrn_reflns_av_unetI/netI 0.0501
_diffrn_reflns_Laue_measured_fraction_full 0.998
_diffrn_reflns_Laue_measured_fraction_max 0.982
_diffrn_reflns_limit_h_max 12
_diffrn_reflns_limit_h_min -12
_diffrn_reflns_limit_k_max 5
_diffrn_reflns_limit_k_min -6
_diffrn_reflns_limit_l_max 75
_diffrn_reflns_limit_l_min -72
_diffrn_reflns_number 30938
_diffrn_reflns_point_group_measured_fraction_full 0.998
_diffrn_reflns_point_group_measured_fraction_max 0.982
_diffrn_reflns_theta_full 25.242
_diffrn_reflns_theta_max 27.998
_diffrn_reflns_theta_min 2.138
_diffrn_source 'microfocus sealed X-ray tube'
_diffrn_source_current 1.0
_diffrn_source_power 0.05
_diffrn_source_type 'Incoatec I\mS microsource'
_diffrn_source_voltage 50.0
_diffrn_standards_number 0
_exptl_absorpt_coefficient_mu 0.065
_exptl_absorpt_correction_T_max 1.0000
_exptl_absorpt_correction_T_min 0.8171
_exptl_absorpt_correction_type multi-scan
_exptl_absorpt_process_details
;
SADABS-2016/2 (Bruker,2016/2) was used for absorption correction.
wR2(int) was 0.1545 before and 0.0602 after correction.
The Ratio of minimum to maximum transmission is 0.8171.
The \l/2 correction factor is Not present.
;
_exptl_crystal_colour 'clear dark violet'
_exptl_crystal_colour_lustre clear
_exptl_crystal_colour_modifier dark
_exptl_crystal_colour_primary violet
_exptl_crystal_density_diffrn 1.066
_exptl_crystal_description plank
_exptl_crystal_F_000 916
_exptl_crystal_size_max 0.5
_exptl_crystal_size_mid 0.12
_exptl_crystal_size_min 0.1
_refine_diff_density_max 0.208
_refine_diff_density_min -0.180
_refine_diff_density_rms 0.039
_refine_ls_extinction_method none
_refine_ls_goodness_of_fit_ref 1.049
_refine_ls_hydrogen_treatment mixed
_refine_ls_matrix_type full
_refine_ls_number_parameters 274
_refine_ls_number_reflns 6051
_refine_ls_number_restraints 0
_refine_ls_restrained_S_all 1.049
_refine_ls_R_factor_all 0.0945
_refine_ls_R_factor_gt 0.0561
_refine_ls_shift/su_max 0.001
_refine_ls_shift/su_mean 0.000
_refine_ls_structure_factor_coef Fsqd
_refine_ls_weighting_details 'w=1/[\s^2^(Fo^2^)+(0.0380P)^2^+1.4200P] where P=(Fo^2^+2Fc^2^)/3'
_refine_ls_weighting_scheme calc
_refine_ls_wR_factor_gt 0.1217
_refine_ls_wR_factor_ref 0.1361
_reflns_Friedel_coverage 0.000
_reflns_number_gt 4009
_reflns_number_total 6051
_reflns_threshold_expression 'I > 2\s(I)'
_cod_data_source_file d0sc02540b2.cif
_cod_data_source_block 12_7_19srv360
_cod_depositor_comments
;
The following automatic conversions were performed:

data item '_diffrn_radiation_probe' value 'X-ray' was changed to
'x-ray' in accordance with the
/home/data/users/saulius/crontab/automatic-downloads/rss-feeds/RSC/lib/dictionaries/cif_core.dic
dictionary named 'cif_core.dic' version 2.4.2 last updated on
2011-04-26.

Automatic conversion script
Id: cif_fix_values 7556 2019-12-06 15:28:31Z antanas 
;
_cod_database_code 1558629
_shelx_shelxl_version_number 2017/1
_shelx_space_group_comment
;
The symmetry employed for this shelxl refinement is uniquely defined
by the following loop, which should always be used as a source of
symmetry information in preference to the above space-group names.
They are only intended as comments.
;
_shelx_estimated_absorpt_t_max 0.994
_shelx_estimated_absorpt_t_min 0.968
_computing_bruker_data_scaling 'SADABS V2012/1 (Bruker AXS Inc.)'
_olex2_refinement_description
;
1. Fixed Uiso
 At 1.2 times of:
  All C(H,H) groups
 At 1.5 times of:
  All C(H,H,H) groups, All O(H) groups
2. Others
 Fixed Sof: H2(0.5)
3.a Secondary CH2 refined with riding coordinates:
 C2(H2A,H2B), C3(H3A,H3B), C4(H4A,H4B), C5(H5A,H5B), C6(H6A,H6B), C7(H7A,H7B),
 C8(H8A,H8B), C9(H9A,H9B), C14(H14A,H14B), C15(H15A,H15B), C16(H16A,H16B),
 C17(H17A,H17B), C18(H18A,H18B), C19(H19A,H19B), C20(H20A,H20B), C21(H21A,H21B),
  C22(H22A,H22B), C23(H23A,H23B), C24(H24A,H24B), C26(H26A,H26B)
3.b Idealised Me refined as rotating group:
 C25(H25A,H25B,H25C), C27(H27A,H27B,H27C)
3.c Idealised tetrahedral OH refined as rotating group:
 O2(H2)
;
_olex2_submission_special_instructions 'No special instructions were received'

loop_
_space_group_symop_operation_xyz
'x, y, z'
'-x+1/2, y, -z+1/2'
'-x, -y, -z'
'x-1/2, -y, z-1/2'

loop_
_atom_site_label
_atom_site_type_symbol
_atom_site_fract_x
_atom_site_fract_y
_atom_site_fract_z
_atom_site_U_iso_or_equiv
_atom_site_adp_type
_atom_site_occupancy
_atom_site_site_symmetry_order
_atom_site_calc_flag
_atom_site_refinement_flags_posn
_atom_site_refinement_flags_adp
_atom_site_refinement_flags_occupancy
_atom_site_disorder_assembly
_atom_site_disorder_group
O1 O -0.54670(11) 0.3340(3) 0.27315(2) 0.0334(3) Uani 1 1 d . . . . .
O2 O -0.37529(11) 0.1611(3) 0.25298(2) 0.0308(3) Uani 1 1 d . . . . .
H2 H -0.288039 0.174991 0.252909 0.046 Uiso 0.5 1 calc R U P A -1
C1 C -0.42126(16) 0.3223(4) 0.26912(3) 0.0251(3) Uani 1 1 d . . . . .
C2 C -0.31850(16) 0.4966(4) 0.28398(3) 0.0263(4) Uani 1 1 d . . . . .
H2A H -0.368359 0.655640 0.291486 0.032 Uiso 1 1 calc R U . . .
H2B H -0.248316 0.582435 0.273955 0.032 Uiso 1 1 calc R U . . .
C3 C -0.24449(15) 0.3112(3) 0.30272(3) 0.0236(3) Uani 1 1 d . . . . .
H3A H -0.315109 0.211967 0.311854 0.028 Uiso 1 1 calc R U . . .
H3B H -0.188262 0.162210 0.295163 0.028 Uiso 1 1 calc R U . . .
C4 C -0.14969(16) 0.4895(4) 0.31909(3) 0.0266(4) Uani 1 1 d . . . . .
H4A H -0.079440 0.588005 0.309826 0.032 Uiso 1 1 calc R U . . .
H4B H -0.206379 0.639767 0.326383 0.032 Uiso 1 1 calc R U . . .
C5 C -0.07427(16) 0.3157(4) 0.33819(3) 0.0245(3) Uani 1 1 d . . . . .
H5A H -0.015134 0.168921 0.330969 0.029 Uiso 1 1 calc R U . . .
H5B H -0.144062 0.213302 0.347285 0.029 Uiso 1 1 calc R U . . .
C6 C 0.01680(16) 0.5012(4) 0.35463(3) 0.0263(4) Uani 1 1 d . . . . .
H6A H 0.082347 0.613048 0.345363 0.032 Uiso 1 1 calc R U . . .
H6B H -0.043443 0.640136 0.362526 0.032 Uiso 1 1 calc R U . . .
C7 C 0.10003(16) 0.3296(4) 0.37299(3) 0.0262(3) Uani 1 1 d . . . . .
H7A H 0.163935 0.197477 0.365173 0.031 Uiso 1 1 calc R U . . .
H7B H 0.035115 0.210948 0.381850 0.031 Uiso 1 1 calc R U . . .
C8 C 0.18491(16) 0.5204(4) 0.38990(3) 0.0260(3) Uani 1 1 d . . . . .
H8A H 0.120596 0.645862 0.398284 0.031 Uiso 1 1 calc R U . . .
H8B H 0.246469 0.645993 0.380972 0.031 Uiso 1 1 calc R U . . .
C9 C 0.27412(17) 0.3475(4) 0.40764(3) 0.0291(4) Uani 1 1 d . . . . .
H9A H 0.212698 0.221660 0.416569 0.035 Uiso 1 1 calc R U . . .
H9B H 0.338757 0.222525 0.399280 0.035 Uiso 1 1 calc R U . . .
C10 C 0.35510(16) 0.5329(4) 0.42386(3) 0.0285(4) Uani 1 1 d . . . . .
C11 C 0.42073(16) 0.6922(4) 0.43660(3) 0.0283(4) Uani 1 1 d . . . . .
C12 C 0.49622(17) 0.8725(4) 0.45138(3) 0.0291(4) Uani 1 1 d . . . . .
C13 C 0.56135(16) 1.0328(4) 0.46412(3) 0.0286(4) Uani 1 1 d . . . . .
C14 C 0.64129(17) 1.2218(4) 0.48011(3) 0.0297(4) Uani 1 1 d . . . . .
H14A H 0.575752 1.344329 0.488501 0.036 Uiso 1 1 calc R U . . .
H14B H 0.700469 1.350059 0.470979 0.036 Uiso 1 1 calc R U . . .
C15 C 0.73404(16) 1.0572(4) 0.49788(3) 0.0256(3) Uani 1 1 d . . . . .
H15A H 0.674786 0.932378 0.507289 0.031 Uiso 1 1 calc R U . . .
H15B H 0.798316 0.931379 0.489515 0.031 Uiso 1 1 calc R U . . .
C16 C 0.81886(16) 1.2557(4) 0.51401(3) 0.0260(4) Uani 1 1 d . . . . .
H16A H 0.754635 1.386554 0.521897 0.031 Uiso 1 1 calc R U . . .
H16B H 0.880534 1.375490 0.504621 0.031 Uiso 1 1 calc R U . . .
C17 C 0.90755(16) 1.0943(4) 0.53234(3) 0.0258(4) Uani 1 1 d . . . . .
H17A H 0.845389 0.982461 0.542231 0.031 Uiso 1 1 calc R U . . .
H17B H 0.968124 0.955953 0.524452 0.031 Uiso 1 1 calc R U . . .
C18 C 0.99849(16) 1.2911(4) 0.54778(3) 0.0259(4) Uani 1 1 d . . . . .
H18A H 0.937604 1.425826 0.555981 0.031 Uiso 1 1 calc R U . . .
H18B H 1.058555 1.407047 0.537821 0.031 Uiso 1 1 calc R U . . .
C19 C 1.09072(16) 1.1309(4) 0.56575(3) 0.0262(4) Uani 1 1 d . . . . .
H19A H 1.030664 1.013522 0.575608 0.031 Uiso 1 1 calc R U . . .
H19B H 1.152162 0.997487 0.557537 0.031 Uiso 1 1 calc R U . . .
C20 C 1.18076(16) 1.3271(4) 0.58136(3) 0.0262(3) Uani 1 1 d . . . . .
H20A H 1.119601 1.464838 0.589186 0.031 Uiso 1 1 calc R U . . .
H20B H 1.243160 1.439741 0.571563 0.031 Uiso 1 1 calc R U . . .
C21 C 1.26907(16) 1.1667(4) 0.59977(3) 0.0267(3) Uani 1 1 d . . . . .
H21A H 1.335260 1.039849 0.591934 0.032 Uiso 1 1 calc R U . . .
H21B H 1.207393 1.042741 0.608813 0.032 Uiso 1 1 calc R U . . .
C22 C 1.35098(16) 1.3644(4) 0.61649(3) 0.0260(3) Uani 1 1 d . . . . .
H22A H 1.284698 1.490109 0.624431 0.031 Uiso 1 1 calc R U . . .
H22B H 1.411973 1.489716 0.607432 0.031 Uiso 1 1 calc R U . . .
C23 C 1.44047(16) 1.2042(4) 0.63481(3) 0.0276(4) Uani 1 1 d . . . . .
H23A H 1.380304 1.070433 0.643243 0.033 Uiso 1 1 calc R U . . .
H23B H 1.510389 1.087265 0.626888 0.033 Uiso 1 1 calc R U . . .
C24 C 1.51596(17) 1.4011(4) 0.65236(3) 0.0294(4) Uani 1 1 d . . . . .
H24A H 1.446106 1.516354 0.660434 0.035 Uiso 1 1 calc R U . . .
H24B H 1.575487 1.536203 0.643933 0.035 Uiso 1 1 calc R U . . .
C25 C 1.60636(19) 1.2388(4) 0.67043(3) 0.0387(4) Uani 1 1 d . . . . .
H25A H 1.679378 1.133106 0.662652 0.058 Uiso 1 1 calc R U . . .
H25B H 1.548401 1.102871 0.678740 0.058 Uiso 1 1 calc R U . . .
H25C H 1.649457 1.376001 0.681522 0.058 Uiso 1 1 calc R U . . .
N1 N -0.750000 0.0187(4) 0.250000 0.0237(4) Uani 1 2 d S T P . .
C26 C -0.69341(17) -0.1567(4) 0.23087(3) 0.0298(4) Uani 1 1 d . . . . .
H26A H -0.766799 -0.287443 0.224389 0.036 Uiso 1 1 calc R U . . .
H26B H -0.614677 -0.275812 0.237087 0.036 Uiso 1 1 calc R U . . .
C27 C -0.64402(17) 0.0382(4) 0.21190(3) 0.0327(4) Uani 1 1 d . . . . .
H27A H -0.609837 -0.078862 0.199181 0.049 Uiso 1 1 calc R U . . .
H27B H -0.568498 0.161411 0.218208 0.049 Uiso 1 1 calc R U . . .
H27C H -0.721698 0.158627 0.206006 0.049 Uiso 1 1 calc R U . . .
H1 H -0.6750(18) 0.138(4) 0.2567(3) 0.046(5) Uiso 1 1 d . . . . .

loop_
_atom_site_aniso_label
_atom_site_aniso_U_11
_atom_site_aniso_U_22
_atom_site_aniso_U_33
_atom_site_aniso_U_23
_atom_site_aniso_U_13
_atom_site_aniso_U_12
O1 0.0225(6) 0.0391(7) 0.0384(7) -0.0058(6) -0.0010(5) -0.0020(5)
O2 0.0241(6) 0.0374(7) 0.0307(6) -0.0051(6) -0.0017(5) -0.0025(5)
C1 0.0239(8) 0.0250(8) 0.0261(8) 0.0040(7) -0.0038(6) -0.0026(7)
C2 0.0238(8) 0.0253(9) 0.0292(8) -0.0008(7) -0.0038(6) -0.0021(7)
C3 0.0211(7) 0.0245(8) 0.0251(8) -0.0027(7) -0.0015(6) -0.0034(7)
C4 0.0267(8) 0.0254(9) 0.0272(8) -0.0013(7) -0.0032(6) -0.0050(7)
C5 0.0243(8) 0.0252(8) 0.0237(8) -0.0027(7) -0.0014(6) -0.0032(7)
C6 0.0279(8) 0.0257(8) 0.0251(8) -0.0024(7) -0.0030(6) -0.0053(7)
C7 0.0273(8) 0.0268(9) 0.0242(8) -0.0035(7) -0.0025(6) -0.0026(7)
C8 0.0262(8) 0.0265(9) 0.0250(8) -0.0038(7) -0.0020(6) -0.0035(7)
C9 0.0317(8) 0.0284(9) 0.0268(8) -0.0041(7) -0.0042(7) -0.0020(8)
C10 0.0279(8) 0.0318(9) 0.0257(8) 0.0002(7) -0.0016(7) 0.0016(7)
C11 0.0271(8) 0.0331(9) 0.0243(8) -0.0009(7) -0.0023(6) 0.0011(8)
C12 0.0281(8) 0.0327(9) 0.0263(8) -0.0015(8) -0.0011(7) 0.0026(8)
C13 0.0276(8) 0.0311(9) 0.0268(8) -0.0008(7) -0.0017(7) 0.0023(7)
C14 0.0315(9) 0.0281(9) 0.0290(8) -0.0041(7) -0.0045(7) -0.0010(7)
C15 0.0260(8) 0.0257(9) 0.0248(8) -0.0027(7) -0.0011(6) -0.0027(7)
C16 0.0272(8) 0.0261(9) 0.0243(8) -0.0017(7) -0.0018(6) -0.0031(7)
C17 0.0268(8) 0.0264(9) 0.0240(8) -0.0019(7) -0.0015(6) -0.0014(7)
C18 0.0279(8) 0.0260(9) 0.0234(8) -0.0020(7) -0.0029(6) -0.0006(7)
C19 0.0264(8) 0.0264(9) 0.0255(8) -0.0018(7) -0.0021(6) -0.0014(7)
C20 0.0270(8) 0.0259(8) 0.0252(8) -0.0011(7) -0.0026(6) -0.0002(7)
C21 0.0275(8) 0.0274(9) 0.0251(8) 0.0000(7) -0.0016(6) -0.0025(7)
C22 0.0253(8) 0.0267(9) 0.0258(8) -0.0014(7) -0.0009(6) -0.0006(7)
C23 0.0274(8) 0.0293(9) 0.0259(8) -0.0014(7) -0.0009(6) -0.0004(7)
C24 0.0274(8) 0.0328(10) 0.0277(8) -0.0030(7) 0.0000(7) -0.0008(7)
C25 0.0382(10) 0.0459(12) 0.0314(9) -0.0011(8) -0.0060(8) -0.0024(9)
N1 0.0225(9) 0.0259(10) 0.0229(9) 0.000 0.0012(7) 0.000
C26 0.0305(8) 0.0300(9) 0.0289(8) -0.0035(8) 0.0026(7) 0.0039(8)
C27 0.0291(9) 0.0400(10) 0.0293(9) -0.0029(8) 0.0038(7) 0.0000(8)

loop_
_atom_type_symbol
_atom_type_description
_atom_type_scat_dispersion_real
_atom_type_scat_dispersion_imag
_atom_type_scat_source
C C 0.0033 0.0016 'International Tables Vol C Tables 4.2.6.8 and 6.1.1.4'
H H 0.0000 0.0000 'International Tables Vol C Tables 4.2.6.8 and 6.1.1.4'
N N 0.0061 0.0033 'International Tables Vol C Tables 4.2.6.8 and 6.1.1.4'
O O 0.0106 0.0060 'International Tables Vol C Tables 4.2.6.8 and 6.1.1.4'

loop_
_geom_angle_atom_site_label_1
_geom_angle_atom_site_label_2
_geom_angle_atom_site_label_3
_geom_angle
_geom_angle_site_symmetry_1
_geom_angle_site_symmetry_3
_geom_angle_publ_flag
C1 O2 H2 109.5 . . ?
O1 C1 O2 121.94(14) . . ?
O1 C1 C2 119.12(15) . . ?
O2 C1 C2 118.93(13) . . ?
C1 C2 H2A 109.3 . . ?
C1 C2 H2B 109.3 . . ?
C1 C2 C3 111.58(13) . . ?
H2A C2 H2B 108.0 . . ?
C3 C2 H2A 109.3 . . ?
C3 C2 H2B 109.3 . . ?
C2 C3 H3A 109.2 . . ?
C2 C3 H3B 109.2 . . ?
H3A C3 H3B 107.9 . . ?
C4 C3 C2 112.03(13) . . ?
C4 C3 H3A 109.2 . . ?
C4 C3 H3B 109.2 . . ?
C3 C4 H4A 108.7 . . ?
C3 C4 H4B 108.7 . . ?
H4A C4 H4B 107.6 . . ?
C5 C4 C3 114.18(14) . . ?
C5 C4 H4A 108.7 . . ?
C5 C4 H4B 108.7 . . ?
C4 C5 H5A 109.0 . . ?
C4 C5 H5B 109.0 . . ?
C4 C5 C6 112.89(14) . . ?
H5A C5 H5B 107.8 . . ?
C6 C5 H5A 109.0 . . ?
C6 C5 H5B 109.0 . . ?
C5 C6 H6A 108.8 . . ?
C5 C6 H6B 108.8 . . ?
H6A C6 H6B 107.7 . . ?
C7 C6 C5 113.76(14) . . ?
C7 C6 H6A 108.8 . . ?
C7 C6 H6B 108.8 . . ?
C6 C7 H7A 109.0 . . ?
C6 C7 H7B 109.0 . . ?
C6 C7 C8 112.78(14) . . ?
H7A C7 H7B 107.8 . . ?
C8 C7 H7A 109.0 . . ?
C8 C7 H7B 109.0 . . ?
C7 C8 H8A 109.0 . . ?
C7 C8 H8B 109.0 . . ?
C7 C8 C9 112.80(14) . . ?
H8A C8 H8B 107.8 . . ?
C9 C8 H8A 109.0 . . ?
C9 C8 H8B 109.0 . . ?
C8 C9 H9A 109.1 . . ?
C8 C9 H9B 109.1 . . ?
H9A C9 H9B 107.9 . . ?
C10 C9 C8 112.39(14) . . ?
C10 C9 H9A 109.1 . . ?
C10 C9 H9B 109.1 . . ?
C11 C10 C9 177.78(18) . . ?
C10 C11 C12 179.4(2) . . ?
C13 C12 C11 179.1(2) . . ?
C12 C13 C14 178.42(19) . . ?
C13 C14 H14A 108.9 . . ?
C13 C14 H14B 108.9 . . ?
C13 C14 C15 113.15(14) . . ?
H14A C14 H14B 107.8 . . ?
C15 C14 H14A 108.9 . . ?
C15 C14 H14B 108.9 . . ?
C14 C15 H15A 109.1 . . ?
C14 C15 H15B 109.1 . . ?
H15A C15 H15B 107.8 . . ?
C16 C15 C14 112.62(14) . . ?
C16 C15 H15A 109.1 . . ?
C16 C15 H15B 109.1 . . ?
C15 C16 H16A 109.0 . . ?
C15 C16 H16B 109.0 . . ?
C15 C16 C17 113.05(13) . . ?
H16A C16 H16B 107.8 . . ?
C17 C16 H16A 109.0 . . ?
C17 C16 H16B 109.0 . . ?
C16 C17 H17A 108.9 . . ?
C16 C17 H17B 108.9 . . ?
H17A C17 H17B 107.7 . . ?
C18 C17 C16 113.34(13) . . ?
C18 C17 H17A 108.9 . . ?
C18 C17 H17B 108.9 . . ?
C17 C18 H18A 108.8 . . ?
C17 C18 H18B 108.8 . . ?
C17 C18 C19 113.75(13) . . ?
H18A C18 H18B 107.7 . . ?
C19 C18 H18A 108.8 . . ?
C19 C18 H18B 108.8 . . ?
C18 C19 H19A 108.8 . . ?
C18 C19 H19B 108.8 . . ?
H19A C19 H19B 107.7 . . ?
C20 C19 C18 113.88(14) . . ?
C20 C19 H19A 108.8 . . ?
C20 C19 H19B 108.8 . . ?
C19 C20 H20A 108.8 . . ?
C19 C20 H20B 108.8 . . ?
C19 C20 C21 113.67(14) . . ?
H20A C20 H20B 107.7 . . ?
C21 C20 H20A 108.8 . . ?
C21 C20 H20B 108.8 . . ?
C20 C21 H21A 108.8 . . ?
C20 C21 H21B 108.8 . . ?
C20 C21 C22 113.58(14) . . ?
H21A C21 H21B 107.7 . . ?
C22 C21 H21A 108.8 . . ?
C22 C21 H21B 108.8 . . ?
C21 C22 H22A 108.8 . . ?
C21 C22 H22B 108.8 . . ?
C21 C22 C23 113.65(14) . . ?
H22A C22 H22B 107.7 . . ?
C23 C22 H22A 108.8 . . ?
C23 C22 H22B 108.8 . . ?
C22 C23 H23A 108.8 . . ?
C22 C23 H23B 108.8 . . ?
H23A C23 H23B 107.7 . . ?
C24 C23 C22 113.71(14) . . ?
C24 C23 H23A 108.8 . . ?
C24 C23 H23B 108.8 . . ?
C23 C24 H24A 108.9 . . ?
C23 C24 H24B 108.9 . . ?
C23 C24 C25 113.27(15) . . ?
H24A C24 H24B 107.7 . . ?
C25 C24 H24A 108.9 . . ?
C25 C24 H24B 108.9 . . ?
C24 C25 H25A 109.5 . . ?
C24 C25 H25B 109.5 . . ?
C24 C25 H25C 109.5 . . ?
H25A C25 H25B 109.5 . . ?
H25A C25 H25C 109.5 . . ?
H25B C25 H25C 109.5 . . ?
C26 N1 C26 113.76(19) . 2_355 ?
C26 N1 H1 107.8(11) 2_355 . ?
C26 N1 H1 108.4(11) . . ?
N1 C26 H26A 109.7 . . ?
N1 C26 H26B 109.7 . . ?
N1 C26 C27 110.01(15) . . ?
H26A C26 H26B 108.2 . . ?
C27 C26 H26A 109.7 . . ?
C27 C26 H26B 109.7 . . ?
C26 C27 H27A 109.5 . . ?
C26 C27 H27B 109.5 . . ?
C26 C27 H27C 109.5 . . ?
H27A C27 H27B 109.5 . . ?
H27A C27 H27C 109.5 . . ?
H27B C27 H27C 109.5 . . ?

loop_
_geom_bond_atom_site_label_1
_geom_bond_atom_site_label_2
_geom_bond_distance
_geom_bond_site_symmetry_2
_geom_bond_publ_flag
O1 C1 1.2372(18) . ?
O2 H2 0.8400 . ?
O2 C1 1.2862(19) . ?
C1 C2 1.510(2) . ?
C2 H2A 0.9900 . ?
C2 H2B 0.9900 . ?
C2 C3 1.529(2) . ?
C3 H3A 0.9900 . ?
C3 H3B 0.9900 . ?
C3 C4 1.524(2) . ?
C4 H4A 0.9900 . ?
C4 H4B 0.9900 . ?
C4 C5 1.520(2) . ?
C5 H5A 0.9900 . ?
C5 H5B 0.9900 . ?
C5 C6 1.525(2) . ?
C6 H6A 0.9900 . ?
C6 H6B 0.9900 . ?
C6 C7 1.521(2) . ?
C7 H7A 0.9900 . ?
C7 H7B 0.9900 . ?
C7 C8 1.524(2) . ?
C8 H8A 0.9900 . ?
C8 H8B 0.9900 . ?
C8 C9 1.530(2) . ?
C9 H9A 0.9900 . ?
C9 H9B 0.9900 . ?
C9 C10 1.466(2) . ?
C10 C11 1.200(2) . ?
C11 C12 1.376(2) . ?
C12 C13 1.200(2) . ?
C13 C14 1.463(2) . ?
C14 H14A 0.9900 . ?
C14 H14B 0.9900 . ?
C14 C15 1.529(2) . ?
C15 H15A 0.9900 . ?
C15 H15B 0.9900 . ?
C15 C16 1.518(2) . ?
C16 H16A 0.9900 . ?
C16 H16B 0.9900 . ?
C16 C17 1.522(2) . ?
C17 H17A 0.9900 . ?
C17 H17B 0.9900 . ?
C17 C18 1.522(2) . ?
C18 H18A 0.9900 . ?
C18 H18B 0.9900 . ?
C18 C19 1.524(2) . ?
C19 H19A 0.9900 . ?
C19 H19B 0.9900 . ?
C19 C20 1.521(2) . ?
C20 H20A 0.9900 . ?
C20 H20B 0.9900 . ?
C20 C21 1.521(2) . ?
C21 H21A 0.9900 . ?
C21 H21B 0.9900 . ?
C21 C22 1.522(2) . ?
C22 H22A 0.9900 . ?
C22 H22B 0.9900 . ?
C22 C23 1.523(2) . ?
C23 H23A 0.9900 . ?
C23 H23B 0.9900 . ?
C23 C24 1.521(2) . ?
C24 H24A 0.9900 . ?
C24 H24B 0.9900 . ?
C24 C25 1.523(2) . ?
C25 H25A 0.9800 . ?
C25 H25B 0.9800 . ?
C25 H25C 0.9800 . ?
N1 C26 1.4910(19) . ?
N1 C26 1.4910(19) 2_355 ?
N1 H1 0.975(19) . ?
C26 H26A 0.9900 . ?
C26 H26B 0.9900 . ?
C26 C27 1.511(2) . ?
C27 H27A 0.9800 . ?
C27 H27B 0.9800 . ?
C27 H27C 0.9800 . ?

loop_
_geom_hbond_atom_site_label_D
_geom_hbond_atom_site_label_H
_geom_hbond_atom_site_label_A
_geom_hbond_distance_DH
_geom_hbond_distance_HA
_geom_hbond_distance_DA
_geom_hbond_angle_DHA
_geom_hbond_site_symmetry_A
_geom_hbond_publ_flag
O2 H2 O2 0.84 1.62 2.444(2) 166.4 2_455 yes
N1 H1 O1 0.975(19) 1.769(18) 2.7365(16) 171.0(17) . yes

loop_
_geom_torsion_atom_site_label_1
_geom_torsion_atom_site_label_2
_geom_torsion_atom_site_label_3
_geom_torsion_atom_site_label_4
_geom_torsion
_geom_torsion_site_symmetry_1
_geom_torsion_site_symmetry_2
_geom_torsion_site_symmetry_3
_geom_torsion_site_symmetry_4
_geom_torsion_publ_flag
C3 C2 C1 O1 99.85(17) . . . . ?
C3 C2 C1 O2 -78.65(18) . . . . ?
C27 C26 N1 C26 177.70(15) . . . 2_355 ?
